data_2014486
loop_
_publ_author_name
'G\"orbitz, Carl Henrik'

_publ_section_title
;
 <small>L</small>-Phenylalanyl-<small>L</small>-isoleucine 0.88-hydrate
;
_journal_issue 11
_journal_name_full 'Acta Crystallographica Section C'
_journal_page_first o810
_journal_page_last o812
_journal_paper_doi 10.1107/S0108270104022851
_journal_volume 60
_journal_year 2004
_chemical_formula_iupac 'C15 H22 N2 O3 , 0.88H2 O'
_chemical_formula_moiety 'C15 H22 N2 O3 , 0.88H2 O'
_chemical_formula_sum 'C15 H23.76 N2 O3.88'
_chemical_formula_weight 294.24
_chemical_name_systematic
;
 L-Phenyl-L-isoleucine
;
_space_group_IT_number 4
_symmetry_cell_setting monoclinic
_symmetry_space_group_name_Hall 'P 2yb'
_symmetry_space_group_name_H-M 'P 1 21 1'
_atom_sites_solution_hydrogens geom
_atom_sites_solution_primary direct
_atom_sites_solution_secondary difmap
_audit_creation_method SHELXL97
_cell_angle_alpha 90.00
_cell_angle_beta 96.7440(10)
_cell_angle_gamma 90.00
_cell_formula_units_Z 4
_cell_length_a 5.5634(3)
_cell_length_b 17.0558(9)
_cell_length_c 16.6859(9)
_cell_measurement_reflns_used 6894
_cell_measurement_temperature 105(2)
_cell_measurement_theta_max 27.1
_cell_measurement_theta_min 1.71
_cell_volume 1572.34(15)
_computing_cell_refinement 'SAINT-Plus (Bruker, 2001)'
_computing_data_collection 'SMART (Bruker, 1998)'
_computing_data_reduction SAINT-Plus
_computing_molecular_graphics SHELXTL
_computing_publication_material SHELXTL
_computing_structure_refinement SHELXTL
_computing_structure_solution 'SHELXTL (Bruker, 2000)'
_diffrn_ambient_temperature 105(2)
_diffrn_detector_area_resol_mean 8.3
_diffrn_measured_fraction_theta_full 0.997
_diffrn_measured_fraction_theta_max 0.997
_diffrn_measurement_device_type 'Siemens SMART CCD area-detector'
_diffrn_measurement_method 'Sets of exposures each taken over 0.3\% \w rotation'
_diffrn_radiation_monochromator graphite
_diffrn_radiation_source 'fine-focus sealed tube'
_diffrn_radiation_type MoK\a
_diffrn_radiation_wavelength 0.71073
_diffrn_reflns_av_R_equivalents 0.0248
_diffrn_reflns_av_sigmaI/netI 0.0261
_diffrn_reflns_limit_h_max 7
_diffrn_reflns_limit_h_min -7
_diffrn_reflns_limit_k_max 21
_diffrn_reflns_limit_k_min -13
_diffrn_reflns_limit_l_max 20
_diffrn_reflns_limit_l_min -21
_diffrn_reflns_number 10060
_diffrn_reflns_theta_full 27.10
_diffrn_reflns_theta_max 27.10
_diffrn_reflns_theta_min 1.71
_diffrn_standards_decay_% none
_diffrn_standards_number 0
_exptl_absorpt_coefficient_mu 0.090
_exptl_absorpt_correction_T_max 0.9893
_exptl_absorpt_correction_T_min 0.8990
_exptl_absorpt_correction_type multi-scan
_exptl_absorpt_process_details '(SADABS; Sheldrick, 1996)'
_exptl_crystal_colour colourless
_exptl_crystal_density_diffrn 1.243
_exptl_crystal_density_meas ?
_exptl_crystal_density_method 'not measured'
_exptl_crystal_description needle
_exptl_crystal_F_000 635
_exptl_crystal_size_max 0.750
_exptl_crystal_size_mid 0.150
_exptl_crystal_size_min 0.120
_refine_diff_density_max 0.270
_refine_diff_density_min -0.173
_refine_ls_extinction_method none
_refine_ls_goodness_of_fit_ref 1.000
_refine_ls_hydrogen_treatment mixed
_refine_ls_matrix_type full
_refine_ls_number_parameters 434
_refine_ls_number_reflns 3570
_refine_ls_number_restraints 8
_refine_ls_restrained_S_all 0.999
_refine_ls_R_factor_all 0.0323
_refine_ls_R_factor_gt 0.0294
_refine_ls_shift/su_max 0.000
_refine_ls_shift/su_mean 0.000
_refine_ls_structure_factor_coef Fsqd
_refine_ls_weighting_details 'calc w = 1/[\s^2^(Fo^2^)+(0.0431P)^2^+0.3167P] where P=(Fo^2^+2Fc^2^)/3'
_refine_ls_weighting_scheme calc
_refine_ls_wR_factor_gt 0.0745
_refine_ls_wR_factor_ref 0.0765
_reflns_number_gt 3378
_reflns_number_total 3570
_reflns_threshold_expression I>2\s(I)
_cod_data_source_file ga1081.cif
_cod_data_source_block FI
_cod_depositor_comments
;
The following automatic conversions were performed:

'_exptl_crystal_density_meas' value 'not measured' was changed to '?'
- the value is perceived as not measured.

Automatic conversion script
Id: cif_fix_values 3008 2015-01-20 13:52:24Z robertas 
;
_cod_original_sg_symbol_H-M 'P 21'
_cod_database_code 2014486
_cod_database_fobs_code 2014486

loop_
_symmetry_equiv_pos_as_xyz
'x, y, z'
'-x, y+1/2, -z'

loop_
_atom_site_label
_atom_site_fract_x
_atom_site_fract_y
_atom_site_fract_z
_atom_site_U_iso_or_equiv
_atom_site_adp_type
_atom_site_calc_flag
_atom_site_refinement_flags
_atom_site_occupancy
_atom_site_disorder_assembly
_atom_site_disorder_group
_atom_site_type_symbol
O1A 0.1472(2) 0.67637(11) 0.48728(8) 0.0344(4) Uani d . 1 . . O
O2A 0.1077(2) 0.49230(8) 0.34428(8) 0.0237(3) Uani d . 1 . . O
O3A -0.2329(2) 0.56164(9) 0.32458(8) 0.0263(3) Uani d . 1 . . O
N1A 0.5293(3) 0.70646(11) 0.59045(10) 0.0229(3) Uani d . 1 . . N
H1A 0.519(5) 0.7546(18) 0.5770(16) 0.034 Uiso d . 1 . . H
H2A 0.385(5) 0.6950(16) 0.6051(16) 0.034 Uiso d . 1 . . H
H3A 0.645(5) 0.7002(16) 0.6336(16) 0.034 Uiso d . 1 . . H
N2A 0.3542(3) 0.63444(9) 0.38674(9) 0.0193(3) Uani d . 1 . . N
H4A 0.495(4) 0.6188(14) 0.3709(13) 0.023 Uiso d . 1 . . H
C1A 0.5770(3) 0.65925(12) 0.51901(11) 0.0225(4) Uani d . 1 . . C
H11A 0.708(4) 0.6867(15) 0.4915(14) 0.027 Uiso d . 1 . . H
C2A 0.6744(4) 0.57726(13) 0.54422(12) 0.0268(4) Uani d . 1 . . C
H21A 0.6999 0.5473 0.4951 0.032 Uiso calc R 1 . . H
H22A 0.8336 0.5831 0.5770 0.032 Uiso calc R 1 . . H
C3A 0.5093(4) 0.53088(12) 0.59195(12) 0.0245(4) Uani d . 1 . . C
C4A 0.3186(4) 0.48692(15) 0.55405(14) 0.0381(5) Uani d . 1 . . C
H41A 0.2934 0.4846 0.4968 0.046 Uiso calc R 1 . . H
C5A 0.1642(5) 0.44627(17) 0.59918(17) 0.0482(6) Uani d . 1 . . C
H51A 0.0358 0.4159 0.5725 0.058 Uiso calc R 1 . . H
C6A 0.1958(5) 0.44969(15) 0.68200(16) 0.0426(6) Uani d . 1 . . C
H61A 0.0900 0.4217 0.7125 0.051 Uiso calc R 1 . . H
C7A 0.3818(5) 0.49398(14) 0.72061(13) 0.0399(5) Uani d . 1 . . C
H71A 0.4022 0.4974 0.7778 0.048 Uiso calc R 1 . . H
C8A 0.5394(4) 0.53355(13) 0.67624(12) 0.0329(5) Uani d . 1 . . C
H81A 0.6694 0.5628 0.7035 0.040 Uiso calc R 1 . . H
C9A 0.3382(3) 0.65728(12) 0.46259(11) 0.0213(4) Uani d . 1 . . C
C10A 0.1391(3) 0.63225(11) 0.32760(10) 0.0189(3) Uani d . 1 . . C
H10A 0.0327 0.6772 0.3388 0.023 Uiso calc R 1 . . H
C11A 0.2158(3) 0.64347(11) 0.24208(10) 0.0217(4) Uani d . 1 . . C
H12A 0.3307 0.6001 0.2333 0.026 Uiso calc R 1 . . H
C12A -0.0005(4) 0.63564(15) 0.17682(12) 0.0325(5) Uani d . 1 . . C
H13A 0.0538 0.6433 0.1236 0.049 Uiso calc R 1 . . H
H14A -0.1221 0.6753 0.1855 0.049 Uiso calc R 1 . . H
H15A -0.0714 0.5833 0.1796 0.049 Uiso calc R 1 . . H
C13A 0.3534(4) 0.72115(12) 0.23516(12) 0.0290(4) Uani d . 1 . . C
H16A 0.5106 0.7176 0.2695 0.035 Uiso calc R 1 . . H
H17A 0.3881 0.7273 0.1787 0.035 Uiso calc R 1 . . H
C14A 0.2213(5) 0.79449(14) 0.25922(16) 0.0400(5) Uani d . 1 . . C
H18A 0.3106 0.8413 0.2457 0.060 Uiso calc R 1 . . H
H19A 0.2106 0.7935 0.3174 0.060 Uiso calc R 1 . . H
H20A 0.0579 0.7957 0.2300 0.060 Uiso calc R 1 . . H
C15A -0.0061(3) 0.55595(11) 0.33324(10) 0.0191(3) Uani d . 1 . . C
O1B 0.8668(2) 0.36151(8) 0.19460(8) 0.0229(3) Uani d . 1 . . O
O2B 0.8959(2) 0.22315(9) 0.33220(8) 0.0267(3) Uani d . 1 . . O
O3B 1.1946(2) 0.19973(8) 0.25828(8) 0.0233(3) Uani d . 1 . . O
N1B 0.4997(3) 0.42731(10) 0.29077(10) 0.0215(3) Uani d . 1 . . N
H1B 0.552(5) 0.3933(17) 0.3265(16) 0.032 Uiso d . 1 . . H
H2B 0.617(5) 0.4630(17) 0.2965(15) 0.032 Uiso d . 1 . . H
H3B 0.366(5) 0.4522(16) 0.3031(15) 0.032 Uiso d . 1 . . H
N2B 0.6018(3) 0.25980(9) 0.19158(9) 0.0191(3) Uani d . 1 . . N
H4B 0.464(4) 0.2467(14) 0.2049(13) 0.023 Uiso d . 1 . . H
C1B 0.4502(3) 0.39037(11) 0.20891(11) 0.0191(3) Uani d . 1 . . C
H11B 0.301(4) 0.3593(14) 0.2078(13) 0.023 Uiso d . 1 . . H
C2B 0.4232(4) 0.45568(11) 0.14551(11) 0.0229(4) Uani d . 1 . . C
H21B 0.2781 0.4873 0.1529 0.027 Uiso calc R 1 . . H
H22B 0.5658 0.4907 0.1542 0.027 Uiso calc R 1 . . H
C3B 0.4000(3) 0.42496(11) 0.05993(11) 0.0213(4) Uani d . 1 . . C
C4B 0.2025(3) 0.37977(11) 0.02937(11) 0.0239(4) Uani d . 1 . . C
H41B 0.0805 0.3676 0.0627 0.029 Uiso calc R 1 . . H
C5B 0.1816(4) 0.35209(13) -0.04984(12) 0.0277(4) Uani d . 1 . . C
H51B 0.0459 0.3212 -0.0702 0.033 Uiso calc R 1 . . H
C6B 0.3595(4) 0.36977(12) -0.09887(12) 0.0290(4) Uani d . 1 . . C
H61B 0.3458 0.3508 -0.1527 0.035 Uiso calc R 1 . . H
C7B 0.5565(4) 0.41501(13) -0.06920(12) 0.0294(4) Uani d . 1 . . C
H71B 0.6773 0.4276 -0.1029 0.035 Uiso calc R 1 . . H
C8B 0.5775(4) 0.44214(12) 0.00999(12) 0.0257(4) Uani d . 1 . . C
H81B 0.7141 0.4727 0.0303 0.031 Uiso calc R 1 . . H
C9B 0.6624(3) 0.33557(11) 0.19751(10) 0.0177(3) Uani d . 1 . . C
C10B 0.7828(3) 0.19743(10) 0.19162(11) 0.0187(3) Uani d . 1 . . C
H10B 0.6965 0.1473 0.2005 0.022 Uiso calc R 1 . . H
C11B 0.8952(3) 0.18705(11) 0.11129(11) 0.0224(4) Uani d . 1 . . C
H12B 1.0448 0.2200 0.1153 0.027 Uiso calc R 1 . . H
C12B 0.9752(4) 0.10118(12) 0.10482(13) 0.0298(4) Uani d . 1 . . C
H13B 1.0444 0.0936 0.0540 0.045 Uiso calc R 1 . . H
H14B 0.8350 0.0666 0.1061 0.045 Uiso calc R 1 . . H
H15B 1.0973 0.0887 0.1503 0.045 Uiso calc R 1 . . H
C13B 0.7320(4) 0.21370(13) 0.03549(11) 0.0281(4) Uani d . 1 . . C
H16B 0.6846 0.2689 0.0430 0.034 Uiso calc R 1 . . H
H17B 0.8271 0.2120 -0.0110 0.034 Uiso calc R 1 . . H
C14B 0.5037(4) 0.16519(16) 0.01515(15) 0.0401(5) Uani d . 1 . . C
H18B 0.4052 0.1883 -0.0315 0.060 Uiso calc R 1 . . H
H19B 0.4108 0.1646 0.0615 0.060 Uiso calc R 1 . . H
H20B 0.5480 0.1114 0.0023 0.060 Uiso calc R 1 . . H
C15B 0.9752(3) 0.20827(10) 0.26656(10) 0.0184(3) Uani d . 1 . . C
O1W 0.0678(6) 0.34683(16) 0.42164(15) 0.0502(8) Uani d PD 0.709(4) A 1 O
H11W 0.013(9) 0.3108(18) 0.389(2) 0.075 Uiso d PD 0.709(4) A 1 H
H12W 0.060(10) 0.3885(15) 0.394(2) 0.075 Uiso d PD 0.709(4) A 1 H
O2W 0.6045(5) 0.35782(14) 0.45431(13) 0.0390(7) Uani d PD 0.709(4) A 1 O
H21W 0.757(2) 0.364(3) 0.457(2) 0.058 Uiso d PD 0.709(4) A 1 H
H22W 0.561(6) 0.386(2) 0.492(2) 0.058 Uiso d PD 0.709(4) A 1 H
O3W -0.1496(9) 0.3674(3) 0.4048(3) 0.0292(14) Uiso d P 0.291(4) A 2 O
H31W -0.1526 0.3246 0.3787 0.044 Uiso d PR 0.291(4) A 2 H
H32W -0.0559 0.3970 0.3818 0.044 Uiso d PR 0.291(4) A 2 H
O4W 0.563(6) 0.328(2) 0.516(2) 0.044 Uiso d P 0.054(4) B 2 O
H41W 0.6547 0.3404 0.4806 0.044 Uiso d PR 0.054(4) B 2 H
H42W 0.4949 0.3703 0.5300 0.044 Uiso d PR 0.054(4) B 2 H

loop_
_atom_site_aniso_label
_atom_site_aniso_U_11
_atom_site_aniso_U_22
_atom_site_aniso_U_33
_atom_site_aniso_U_12
_atom_site_aniso_U_13
_atom_site_aniso_U_23
O1A 0.0169(6) 0.0644(11) 0.0215(7) 0.0029(7) 0.0004(5) -0.0096(7)
O2A 0.0210(6) 0.0230(6) 0.0273(7) 0.0010(5) 0.0042(5) 0.0007(6)
O3A 0.0167(6) 0.0319(7) 0.0299(7) 0.0007(5) 0.0012(5) -0.0077(6)
N1A 0.0180(8) 0.0323(9) 0.0177(7) -0.0016(7) -0.0013(6) -0.0011(7)
N2A 0.0146(7) 0.0246(8) 0.0182(7) 0.0016(6) 0.0005(6) -0.0031(6)
C1A 0.0168(8) 0.0327(10) 0.0178(8) -0.0013(7) 0.0006(7) -0.0018(7)
C2A 0.0173(9) 0.0359(11) 0.0260(10) 0.0044(8) -0.0016(7) -0.0022(8)
C3A 0.0246(9) 0.0253(9) 0.0230(9) 0.0042(7) 0.0004(7) -0.0021(7)
C4A 0.0385(12) 0.0438(13) 0.0306(11) -0.0096(10) -0.0020(9) -0.0049(10)
C5A 0.0427(14) 0.0465(15) 0.0530(16) -0.0165(12) -0.0039(12) 0.0038(12)
C6A 0.0433(13) 0.0354(12) 0.0506(14) -0.0002(10) 0.0115(11) 0.0157(11)
C7A 0.0660(16) 0.0274(10) 0.0273(10) 0.0012(11) 0.0099(10) 0.0054(9)
C8A 0.0477(13) 0.0263(10) 0.0228(10) -0.0050(9) -0.0040(9) -0.0005(8)
C9A 0.0165(8) 0.0281(10) 0.0188(8) -0.0008(7) 0.0003(6) -0.0009(7)
C10A 0.0168(8) 0.0215(9) 0.0178(8) 0.0034(7) -0.0009(6) -0.0024(7)
C11A 0.0250(9) 0.0225(9) 0.0174(8) 0.0019(7) 0.0015(7) -0.0004(7)
C12A 0.0342(11) 0.0439(13) 0.0181(9) -0.0005(9) -0.0024(8) 0.0014(8)
C13A 0.0333(11) 0.0265(10) 0.0278(10) 0.0002(8) 0.0067(8) 0.0030(8)
C14A 0.0520(15) 0.0237(11) 0.0455(13) 0.0027(10) 0.0101(11) 0.0021(9)
C15A 0.0191(8) 0.0252(9) 0.0130(8) -0.0004(7) 0.0026(6) -0.0033(7)
O1B 0.0160(6) 0.0219(6) 0.0309(7) -0.0006(5) 0.0029(5) -0.0012(5)
O2B 0.0273(7) 0.0338(8) 0.0195(6) -0.0044(6) 0.0042(5) -0.0021(6)
O3B 0.0159(6) 0.0297(7) 0.0236(6) 0.0018(5) -0.0004(5) 0.0033(5)
N1B 0.0196(8) 0.0246(8) 0.0199(8) 0.0030(7) 0.0004(6) -0.0032(6)
N2B 0.0137(7) 0.0198(7) 0.0233(7) 0.0015(6) 0.0006(6) 0.0003(6)
C1B 0.0157(8) 0.0203(8) 0.0212(8) 0.0009(6) 0.0010(6) -0.0036(7)
C2B 0.0239(9) 0.0195(9) 0.0241(9) 0.0035(7) -0.0021(7) -0.0011(7)
C3B 0.0218(9) 0.0187(8) 0.0223(9) 0.0051(7) -0.0023(7) 0.0011(7)
C4B 0.0217(9) 0.0256(10) 0.0244(9) 0.0008(7) 0.0020(7) 0.0014(7)
C5B 0.0270(10) 0.0284(10) 0.0260(9) -0.0008(8) -0.0036(7) -0.0009(8)
C6B 0.0351(11) 0.0312(11) 0.0202(8) 0.0058(9) 0.0013(8) 0.0004(8)
C7B 0.0254(10) 0.0361(11) 0.0276(10) 0.0041(8) 0.0063(8) 0.0073(8)
C8B 0.0221(9) 0.0246(10) 0.0293(10) -0.0001(7) -0.0016(8) 0.0046(8)
C9B 0.0154(8) 0.0204(8) 0.0166(8) 0.0026(6) -0.0016(6) -0.0009(6)
C10B 0.0154(8) 0.0169(8) 0.0231(9) 0.0014(6) -0.0001(6) 0.0005(6)
C11B 0.0244(9) 0.0218(9) 0.0202(9) 0.0015(7) 0.0001(7) -0.0035(7)
C12B 0.0305(11) 0.0256(10) 0.0333(11) 0.0055(8) 0.0039(8) -0.0062(8)
C13B 0.0327(10) 0.0300(10) 0.0211(9) 0.0017(8) 0.0010(8) -0.0016(8)
C14B 0.0375(12) 0.0395(13) 0.0402(13) -0.0025(10) -0.0084(10) -0.0061(10)
C15B 0.0197(8) 0.0156(8) 0.0195(8) -0.0013(6) -0.0003(6) 0.0040(6)
O1W 0.079(2) 0.0310(13) 0.0356(13) -0.0189(13) -0.0143(12) 0.0026(10)
O2W 0.0631(16) 0.0278(12) 0.0256(11) 0.0059(11) 0.0032(10) -0.0036(9)

loop_
_atom_type_symbol
_atom_type_description
_atom_type_scat_dispersion_real
_atom_type_scat_dispersion_imag
_atom_type_scat_source
C C 0.0033 0.0016 'International Tables Vol C Tables 4.2.6.8 and 6.1.1.4'
H H 0.0000 0.0000 'International Tables Vol C Tables 4.2.6.8 and 6.1.1.4'
N N 0.0061 0.0033 'International Tables Vol C Tables 4.2.6.8 and 6.1.1.4'
O O 0.0106 0.0060 'International Tables Vol C Tables 4.2.6.8 and 6.1.1.4'

loop_
_geom_angle_atom_site_label_1
_geom_angle_atom_site_label_2
_geom_angle_atom_site_label_3
_geom_angle
C1A N1A H1A 108.9(18)
C1A N1A H2A 110.7(18)
H1A N1A H2A 104(3)
C1A N1A H3A 113.0(17)
H1A N1A H3A 110(3)
H2A N1A H3A 109(2)
C9A N2A C10A 120.45(15)
C9A N2A H4A 121.6(14)
C10A N2A H4A 117.9(14)
N1A C1A C9A 106.27(15)
N1A C1A C2A 111.26(16)
C9A C1A C2A 113.50(16)
N1A C1A H11A 108.4(14)
C9A C1A H11A 110.4(13)
C2A C1A H11A 107.0(14)
C3A C2A C1A 113.81(16)
C3A C2A H21A 108.8
C1A C2A H21A 108.8
C3A C2A H22A 108.8
C1A C2A H22A 108.8
H21A C2A H22A 107.7
C4A C3A C8A 118.1(2)
C4A C3A C2A 121.49(18)
C8A C3A C2A 120.38(19)
C3A C4A C5A 120.6(2)
C3A C4A H41A 119.7
C5A C4A H41A 119.7
C6A C5A C4A 120.6(2)
C6A C5A H51A 119.7
C4A C5A H51A 119.7
C5A C6A C7A 119.6(2)
C5A C6A H61A 120.2
C7A C6A H61A 120.2
C6A C7A C8A 120.3(2)
C6A C7A H71A 119.9
C8A C7A H71A 119.9
C7A C8A C3A 120.8(2)
C7A C8A H81A 119.6
C3A C8A H81A 119.6
O1A C9A N2A 123.46(17)
O1A C9A C1A 120.59(16)
N2A C9A C1A 115.94(16)
N2A C10A C15A 112.00(15)
N2A C10A C11A 109.09(14)
C15A C10A C11A 111.34(14)
N2A C10A H10A 108.1
C15A C10A H10A 108.1
C11A C10A H10A 108.1
C12A C11A C13A 112.17(16)
C12A C11A C10A 111.48(16)
C13A C11A C10A 111.62(15)
C12A C11A H12A 107.1
C13A C11A H12A 107.1
C10A C11A H12A 107.1
C11A C12A H13A 109.5
C11A C12A H14A 109.5
H13A C12A H14A 109.5
C11A C12A H15A 109.5
H13A C12A H15A 109.5
H14A C12A H15A 109.5
C14A C13A C11A 115.19(17)
C14A C13A H16A 108.5
C11A C13A H16A 108.5
C14A C13A H17A 108.5
C11A C13A H17A 108.5
H16A C13A H17A 107.5
C13A C14A H18A 109.5
C13A C14A H19A 109.5
H18A C14A H19A 109.5
C13A C14A H20A 109.5
H18A C14A H20A 109.5
H19A C14A H20A 109.5
O3A C15A O2A 124.33(17)
O3A C15A C10A 117.02(16)
O2A C15A C10A 118.63(15)
C1B N1B H1B 111.1(18)
C1B N1B H2B 116.1(17)
H1B N1B H2B 102(2)
C1B N1B H3B 109.7(16)
H1B N1B H3B 112(2)
H2B N1B H3B 106(2)
C9B N2B C10B 122.33(15)
C9B N2B H4B 117.5(16)
C10B N2B H4B 116.6(16)
N1B C1B C2B 108.43(15)
N1B C1B C9B 107.86(14)
C2B C1B C9B 111.82(15)
N1B C1B H11B 108.0(13)
C2B C1B H11B 111.5(14)
C9B C1B H11B 109.2(14)
C3B C2B C1B 113.01(15)
C3B C2B H21B 109.0
C1B C2B H21B 109.0
C3B C2B H22B 109.0
C1B C2B H22B 109.0
H21B C2B H22B 107.8
C4B C3B C8B 118.81(17)
C4B C3B C2B 120.98(17)
C8B C3B C2B 120.22(17)
C3B C4B C5B 120.65(18)
C3B C4B H41B 119.7
C5B C4B H41B 119.7
C6B C5B C4B 119.90(19)
C6B C5B H51B 120.1
C4B C5B H51B 120.1
C7B C6B C5B 119.97(18)
C7B C6B H61B 120.0
C5B C6B H61B 120.0
C6B C7B C8B 119.99(19)
C6B C7B H71B 120.0
C8B C7B H71B 120.0
C7B C8B C3B 120.69(18)
C7B C8B H81B 119.7
C3B C8B H81B 119.7
O1B C9B N2B 124.96(17)
O1B C9B C1B 121.03(16)
N2B C9B C1B 114.00(15)
N2B C10B C11B 115.37(14)
N2B C10B C15B 108.76(14)
C11B C10B C15B 113.42(14)
N2B C10B H10B 106.2
C11B C10B H10B 106.2
C15B C10B H10B 106.2
C13B C11B C12B 111.83(16)
C13B C11B C10B 114.67(15)
C12B C11B C10B 108.54(16)
C13B C11B H12B 107.1
C12B C11B H12B 107.1
C10B C11B H12B 107.1
C11B C12B H13B 109.5
C11B C12B H14B 109.5
H13B C12B H14B 109.5
C11B C12B H15B 109.5
H13B C12B H15B 109.5
H14B C12B H15B 109.5
C14B C13B C11B 114.84(18)
C14B C13B H16B 108.6
C11B C13B H16B 108.6
C14B C13B H17B 108.6
C11B C13B H17B 108.6
H16B C13B H17B 107.5
C13B C14B H18B 109.5
C13B C14B H19B 109.5
H18B C14B H19B 109.5
C13B C14B H20B 109.5
H18B C14B H20B 109.5
H19B C14B H20B 109.5
O3B C15B O2B 124.55(16)
O3B C15B C10B 118.94(15)
O2B C15B C10B 116.49(15)
H11W O1W H12W 105.6(17)
H21W O2W H22W 105.6(17)
H31W O3W H32W 104.9
H41W O4W H42W 107.3

loop_
_geom_bond_atom_site_label_1
_geom_bond_atom_site_label_2
_geom_bond_site_symmetry_2
_geom_bond_distance
_geom_bond_publ_flag
O1A C9A . 1.228(2) ?
O2A C15A . 1.259(2) ?
O3A C15A . 1.257(2) ?
N1A C1A . 1.488(2) ?
N1A H1A . 0.85(3) ?
N1A H2A . 0.89(3) ?
N1A H3A . 0.91(3) ?
N2A C9A . 1.337(2) ?
N2A C10A . 1.460(2) ?
N2A H4A . 0.90(2) ?
C1A C9A . 1.536(3) ?
C1A C2A . 1.540(3) ?
C1A H11A . 1.02(2) ?
C2A C3A . 1.509(3) ?
C2A H21A . 0.9900 ?
C2A H22A . 0.9900 ?
C3A C4A . 1.389(3) ?
C3A C8A . 1.397(3) ?
C4A C5A . 1.392(4) ?
C4A H41A . 0.9500 ?
C5A C6A . 1.374(4) ?
C5A H51A . 0.9500 ?
C6A C7A . 1.379(4) ?
C6A H61A . 0.9500 ?
C7A C8A . 1.387(3) ?
C7A H71A . 0.9500 ?
C8A H81A . 0.9500 ?
C10A C15A . 1.540(3) ?
C10A C11A . 1.548(2) ?
C10A H10A . 1.0000 ?
C11A C12A . 1.531(3) ?
C11A C13A . 1.541(3) ?
C11A H12A . 1.0000 ?
C12A H13A . 0.9800 ?
C12A H14A . 0.9800 ?
C12A H15A . 0.9800 ?
C13A C14A . 1.528(3) ?
C13A H16A . 0.9900 ?
C13A H17A . 0.9900 ?
C14A H18A . 0.9800 ?
C14A H19A . 0.9800 ?
C14A H20A . 0.9800 ?
O1B C9B . 1.227(2) ?
O2B C15B . 1.254(2) ?
O3B C15B . 1.253(2) ?
N1B C1B . 1.500(2) ?
N1B H1B . 0.86(3) ?
N1B H2B . 0.89(3) ?
N1B H3B . 0.90(3) ?
N2B C9B . 1.336(2) ?
N2B C10B . 1.465(2) ?
N2B H4B . 0.85(2) ?
C1B C2B . 1.531(3) ?
C1B C9B . 1.535(2) ?
C1B H11B . 0.98(2) ?
C2B C3B . 1.512(3) ?
C2B H21B . 0.9900 ?
C2B H22B . 0.9900 ?
C3B C4B . 1.389(3) ?
C3B C8B . 1.396(3) ?
C4B C5B . 1.395(3) ?
C4B H41B . 0.9500 ?
C5B C6B . 1.389(3) ?
C5B H51B . 0.9500 ?
C6B C7B . 1.383(3) ?
C6B H61B . 0.9500 ?
C7B C8B . 1.392(3) ?
C7B H71B . 0.9500 ?
C8B H81B . 0.9500 ?
C10B C11B . 1.554(3) ?
C10B C15B . 1.559(2) ?
C10B H10B . 1.0000 ?
C11B C13B . 1.537(3) ?
C11B C12B . 1.538(3) ?
C11B H12B . 1.0000 ?
C12B H13B . 0.9800 ?
C12B H14B . 0.9800 ?
C12B H15B . 0.9800 ?
C13B C14B . 1.520(3) ?
C13B H16B . 0.9900 ?
C13B H17B . 0.9900 ?
C14B H18B . 0.9800 ?
C14B H19B . 0.9800 ?
C14B H20B . 0.9800 ?
O1W H11W . 0.849(10) ?
O1W H12W . 0.848(10) ?
O2W H21W . 0.852(10) ?
O2W H22W . 0.847(10) ?
O2W H41W . 0.5746 ?
O3W H31W . 0.8493 ?
O3W H32W . 0.8489 ?
O4W H41W . 0.8495 ?
O4W H42W . 0.8624 ?

loop_
_geom_hbond_atom_site_label_D
_geom_hbond_atom_site_label_H
_geom_hbond_atom_site_label_A
_geom_hbond_site_symmetry_A
_geom_hbond_distance_DH
_geom_hbond_distance_HA
_geom_hbond_distance_DA
_geom_hbond_angle_DHA
_geom_hbond_publ_flag
N1A H1A O2W 2_656 0.85(3) 1.94(3) 2.765(3) 163(3) y
N1A H2A O2B 2_656 0.89(2) 2.04(3) 2.839(2) 150(2) y
N1A H3A O3B 2_756 0.91(3) 1.92(3) 2.799(2) 162(2) y
N2A H4A O3A 1_655 0.90(2) 2.03(3) 2.908(2) 167(2) y
C1A H11A O1A 1_655 1.02(2) 2.46(2) 3.290(2) 138.3(18) y
C4A H41A O2A 1_555 0.95 2.64 3.560(3) 165 y
C8A H81A O3B 2_756 0.95 2.51 3.322(3) 143 y
N1B H1B O2W 1_555 0.86(3) 2.20(3) 2.969(3) 149(2) y
N1B H2B O3A 1_655 0.89(2) 1.91(3) 2.754(2) 157(2) y
N1B H3B O2A 1_555 0.90(3) 1.80(3) 2.691(2) 170(2) y
N2B H4B O3B 1_455 0.85(2) 2.00(3) 2.831(2) 165(2) y
C1B H11B O1B 1_455 0.98(2) 2.40(2) 3.263(2) 146.2(19) y
C4B H41B O1B 1_455 0.95 2.62 3.521(2) 158 y
O1W H11W O2B 1_455 0.85(3) 1.85(3) 2.694(3) 172(4) y
O1W H12W O2A 1_555 0.85(3) 1.98(3) 2.818(3) 167(5) y
O2W H21W O1W 1_655 0.85(3) 1.91(3) 2.703(4) 154(3) y
O2W H22W C4A 1_555 0.85(3) 2.49(3) 3.282(4) 156(4) y

loop_
_geom_torsion_atom_site_label_1
_geom_torsion_atom_site_label_2
_geom_torsion_atom_site_label_3
_geom_torsion_atom_site_label_4
_geom_torsion
_geom_torsion_publ_flag
N1A C1A C9A N2A 164.38(17) yes
C1A C9A N2A C10A -178.54(16) yes
C9A N2A C10A C15A -83.2(2) yes
N2A C10A C15A O2A -41.0(2) yes
N1A C1A C2A C3A 57.2(2) yes
C1A C2A C3A C4A 84.8(2) yes
C1A C2A C3A C8A -92.7(2) yes
N2A C10A C11A C12A 175.79(16) yes
N2A C10A C11A C13A -57.9(2) yes
C10A C11A C13A C14A -54.3(2) yes
C9A C1A C2A C3A -62.7(2) ?
C8A C3A C4A C5A -0.6(4) ?
C2A C3A C4A C5A -178.2(2) ?
C3A C4A C5A C6A 0.8(4) ?
C4A C5A C6A C7A 0.2(4) ?
C5A C6A C7A C8A -1.3(4) ?
C6A C7A C8A C3A 1.6(4) ?
C4A C3A C8A C7A -0.6(3) ?
C2A C3A C8A C7A 177.0(2) ?
C10A N2A C9A O1A 1.0(3) ?
N1A C1A C9A O1A -15.2(3) ?
C2A C1A C9A O1A 107.4(2) ?
C2A C1A C9A N2A -73.0(2) ?
C9A N2A C10A C11A 153.13(16) ?
C15A C10A C11A C12A 51.7(2) ?
C15A C10A C11A C13A 177.99(15) ?
C12A C11A C13A C14A 71.6(2) ?
N2A C10A C15A O3A 140.58(16) ?
C11A C10A C15A O3A -96.97(18) ?
C11A C10A C15A O2A 81.47(19) ?
N1B C1B C9B N2B 114.94(17) yes
C1B C9B N2B C10B -171.42(15) yes
C9B N2B C10B C15B 52.3(2) yes
N2B C10B C15B O2B 44.7(2) yes
N1B C1B C2B C3B 173.66(15) yes
C1B C2B C3B C4B 64.3(2) yes
C1B C2B C3B C8B -116.06(19) yes
N2B C10B C11B C12B -152.49(16) yes
N2B C10B C11B C13B -26.6(2) yes
C10B C11B C13B C14B -66.3(2) yes
C9B C1B C2B C3B 54.9(2) ?
C8B C3B C4B C5B -0.1(3) ?
C2B C3B C4B C5B 179.56(18) ?
C3B C4B C5B C6B 0.0(3) ?
C4B C5B C6B C7B -0.2(3) ?
C5B C6B C7B C8B 0.6(3) ?
C6B C7B C8B C3B -0.7(3) ?
C4B C3B C8B C7B 0.5(3) ?
C2B C3B C8B C7B -179.18(18) ?
C10B N2B C9B O1B 8.4(3) ?
N1B C1B C9B O1B -64.9(2) ?
C2B C1B C9B O1B 54.2(2) ?
C2B C1B C9B N2B -125.93(17) ?
C9B N2B C10B C11B -76.5(2) ?
C15B C10B C11B C13B -153.03(16) ?
C15B C10B C11B C12B 81.12(19) ?
C12B C11B C13B C14B 57.8(2) ?
N2B C10B C15B O3B -137.13(16) ?
C11B C10B C15B O3B -7.3(2) ?
C11B C10B C15B O2B 174.52(16) ?
